data_1573066
loop_
_publ_author_name
'Pal, Souvik'
'Majumder, Satyajit'
'Niyogi, Sovan'
'Shyamal, Pranay'
'Mondal, Debabrata'
'Das, Bishnu'
'Bisai, Alakesh'

_publ_section_title
;
 Total synthesis of atropodiastereomers of heterodimeric
 <i>Amaryllidaceae</i> alkaloids: narcipavline and narcikachnine.
;
_journal_issue 47
_journal_name_full 'Chemical science'
_journal_page_first 19851
_journal_page_last 19857
_journal_paper_doi 10.1039/d4sc04361h
_journal_volume 15
_journal_year 2024
_chemical_formula_moiety 'C33 H32 N2 O5, C3 H8 O'
_chemical_formula_sum 'C36 H40 N2 O6'
_chemical_formula_weight 596.70
_space_group_crystal_system monoclinic
_space_group_IT_number 14
_space_group_name_Hall '-P 2ybc'
_space_group_name_H-M_alt 'P 1 21/c 1'
_atom_sites_solution_hydrogens mixed
_audit_block_doi 10.5517/ccdc.csd.cc2kbwd6
_audit_creation_date 2024-06-05
_audit_creation_method
;
Olex2 1.5
(compiled 2024.02.16 svn.r378c4104 for OlexSys, GUI svn.r6928)
;
_audit_update_record
;
2024-06-19 deposited with the CCDC.	2024-10-31 downloaded from the CCDC.
;
_cell_angle_alpha 90
_cell_angle_beta 101.134(2)
_cell_angle_gamma 90
_cell_formula_units_Z 4
_cell_length_a 11.5497(2)
_cell_length_b 13.3748(3)
_cell_length_c 19.9348(3)
_cell_measurement_reflns_used 19900
_cell_measurement_temperature 100.00(16)
_cell_measurement_theta_max 67.5660
_cell_measurement_theta_min 3.8850
_cell_volume 3021.47(10)
_computing_cell_refinement 'CrysAlisPro 1.171.43.119a (Rigaku OD, 2024)'
_computing_data_collection 'CrysAlisPro 1.171.43.119a (Rigaku OD, 2024)'
_computing_data_reduction 'CrysAlisPro 1.171.43.119a (Rigaku OD, 2024)'
_computing_molecular_graphics 'Olex2 1.5 (Dolomanov et al., 2009)'
_computing_publication_material 'Olex2 1.5 (Dolomanov et al., 2009)'
_computing_structure_refinement 'SHELXL 2018/3 (Sheldrick, 2015)'
_computing_structure_solution 'SHELXT 2018/2 (Sheldrick, 2018)'
_diffrn_ambient_temperature 100.15
_diffrn_detector_area_resol_mean 10.0000
_diffrn_detector_type HyPix3000
_diffrn_measured_fraction_theta_full 0.997
_diffrn_measured_fraction_theta_max 0.949
_diffrn_measurement_details
;
List of Runs (angles in degrees, time in seconds):

  # Type    Start    End  Width  t~exp~   \w     \q     \k     \f   Frames
#--------------------------------------------------------------------------
  1  \w   -111.00 -30.00   0.50    2.94    --  -40.83 160.00-177.00  162
  2  \w    -84.00  -7.00   0.50    2.94    --  -40.83 118.00  30.00  154
  3  \w   -110.00 -49.00   0.50    2.94    --  -40.83-160.00 152.00  122
  4  \w     51.00 113.00   0.50    2.94    --   40.83-160.00 152.00  124
  5  \w     51.00 113.00   0.50    2.94    --   40.83-160.00 152.00  124
  6  \w   -143.00 -49.00   0.50   11.74    --  -82.50-160.00 152.00  188
  7  \w   -143.00 -49.00   0.50   11.74    --  -82.50-160.00 152.00  188
  8  \w   -146.00 -77.00   0.50   11.74    --  -82.50-118.00 -55.00  138
  9  \w     33.00 110.00   0.50   11.74    --   96.35-118.00 -55.00  154
 10  \w     71.00 159.00   0.50   11.74    --   96.35 160.00-177.00  176
 11  \w     51.00 136.00   0.50   11.74    --   96.35-160.00 152.00  170
 12  \w     51.00 136.00   0.50   11.74    --   96.35-160.00 152.00  170
 13  \w   -108.00 -63.00   0.50    2.94    --  -40.83-139.00 -90.00   90
 14  \w    -28.00  31.00   0.50    2.94    --  -40.83  21.00 -60.00  118
 15  \w    -37.00  27.00   0.50    2.94    --  -40.83  32.00  30.00  128
 16  \w   -108.00 -63.00   0.50    2.94    --  -40.83-139.00 -30.00   90
 17  \w     17.00 110.00   0.50    2.94    --   40.83  66.00-150.00  186
 18  \w    -35.00  24.00   0.50    2.94    --   40.83 -11.00 -60.00  118
 19  \w     17.00 110.00   0.50    2.94    --   40.83  66.00  30.00  186
 20  \w     18.00  78.00   0.50    2.94    --   40.83-104.00-150.00  120
 21  \w     17.00 110.00   0.50    2.94    --   40.83  66.00  30.00  186
 22  \w     17.00 110.00   0.50    2.94    --   40.83  66.00-150.00  186
 23  \w     29.00  84.00   0.50    2.94    --   40.83-118.00 -55.00  110
 24  \w   -150.00 -66.00   0.50   11.74    --  -82.50 -42.00-150.00  168
 25  \w    -85.00 -19.00   0.50   11.74    --  -82.50 118.00  30.00  132
 26  \w    -47.00 -15.00   0.50   11.74    --  -82.50  42.00   0.00   64
 27  \w    -47.00 -15.00   0.50   11.74    --  -82.50  42.00  60.00   64
 28  \w    105.00 170.00   0.50   11.74    --   96.35  96.00 -30.00  130
 29  \w     33.00 110.00   0.50   11.74    --   96.35-117.00 120.00  154
 30  \w     29.00  83.00   0.50   11.74    --   96.35 -68.00 -60.00  108
 31  \w     75.00 165.00   0.50   11.74    --   96.35  59.00-150.00  180
 32  \w     75.00 165.00   0.50   11.74    --   96.35  59.00-150.00  180
 33  \w     23.00 106.00   0.50   11.74    --   96.35 -96.00 120.00  166
 34  \w     28.00  68.00   0.50   11.74    --   96.35 -59.00 -30.00   80
 35  \w     23.00 106.00   0.50   11.74    --   96.35 -96.00 120.00  166
 36  \w     83.00 164.00   0.50   11.74    --   96.35  33.00 150.00  162
 37  \w     30.00  57.00   0.50   11.74    --   96.35 -50.00 120.00   54
 38  \w     44.00 127.00   0.50   11.74    --   96.35-145.00 -60.00  166
 39  \w     30.00  57.00   0.50   11.74    --   96.35 -50.00   0.00   54
 40  \w     33.00 110.00   0.50   11.74    --   96.35-117.00 -30.00  154
 41  \w     30.00  57.00   0.50   11.74    --   96.35 -50.00-180.00   54
 42  \w     99.00 160.00   0.50   11.74    --   96.35 117.00 -60.00  122
 43  \w    105.00 170.00   0.50   11.74    --   96.35  96.00 -90.00  130
 44  \w    105.00 170.00   0.50   11.74    --   96.35  96.00-120.00  130
 45  \w     99.00 160.00   0.50   11.74    --   96.35 118.00  30.00  122
 46  \w   -109.00 -14.00   0.50    2.94    --  -40.83 -77.00  90.00  190
 47  \w    -28.00  31.00   0.50    2.94    --  -40.83  21.00-120.00  118
 48  \w   -109.00 -14.00   0.50    2.94    --  -40.83 -77.00 -30.00  190
 49  \w   -109.00 -14.00   0.50    2.94    --  -40.83 -77.00 150.00  190
 50  \w   -109.00 -14.00   0.50    2.94    --  -40.83 -77.00  30.00  190
 51  \w   -108.00 -63.00   0.50    2.94    --  -40.83-139.00  30.00   90
 52  \w     28.00 109.00   0.50    2.94    --   40.83  32.00 -30.00  162
 53  \w     14.00 110.00   0.50    2.94    --   40.83  77.00 -30.00  192
 54  \w     17.00 110.00   0.50    2.94    --   40.83  66.00 150.00  186
 55  \w     17.00 110.00   0.50    2.94    --   40.83  66.00-120.00  186
 56  \w     14.00 110.00   0.50    2.94    --   40.83  77.00 -90.00  192
 57  \w     24.00 108.00   0.50    2.94    --   40.83  43.00 120.00  168
 58  \w     77.00 162.00   0.50   11.74    --   96.35  50.00  90.00  170
 59  \w     83.00 164.00   0.50   11.74    --   96.35  33.00  30.00  162
;
_diffrn_measurement_device 'four-circle diffractometer'
_diffrn_measurement_device_type 'XtaLAB Synergy, Dualflex, HyPix3000'
_diffrn_measurement_method '\w scans'
_diffrn_radiation_type CuK\a
_diffrn_radiation_wavelength 1.54184
_diffrn_reflns_av_R_equivalents 0.0549
_diffrn_reflns_av_unetI/netI 0.0275
_diffrn_reflns_Laue_measured_fraction_full 0.997
_diffrn_reflns_Laue_measured_fraction_max 0.949
_diffrn_reflns_limit_h_max 13
_diffrn_reflns_limit_h_min -13
_diffrn_reflns_limit_k_max 16
_diffrn_reflns_limit_k_min -15
_diffrn_reflns_limit_l_max 24
_diffrn_reflns_limit_l_min -20
_diffrn_reflns_number 43284
_diffrn_reflns_point_group_measured_fraction_full 0.997
_diffrn_reflns_point_group_measured_fraction_max 0.949
_diffrn_reflns_theta_full 67.684
_diffrn_reflns_theta_max 70.329
_diffrn_reflns_theta_min 3.901
_exptl_absorpt_coefficient_mu 0.719
_exptl_absorpt_correction_T_max 1.00000
_exptl_absorpt_correction_T_min 0.52797
_exptl_absorpt_process_details
;
CrysAlisPro 1.171.43.119a (Rigaku Oxford Diffraction, 2024)
Empirical absorption correction using spherical harmonics,
implemented in SCALE3 ABSPACK scaling algorithm.
;
_exptl_crystal_colour 'clear light colourless'
_exptl_crystal_colour_lustre clear
_exptl_crystal_colour_modifier light
_exptl_crystal_colour_primary colourless
_exptl_crystal_density_diffrn 1.312
_exptl_crystal_description block
_exptl_crystal_F_000 1272
_exptl_crystal_size_max 0.4
_exptl_crystal_size_mid 0.4
_exptl_crystal_size_min 0.4
_refine_diff_density_max 0.548
_refine_diff_density_min -0.308
_refine_diff_density_rms 0.052
_refine_ls_extinction_method none
_refine_ls_goodness_of_fit_ref 1.046
_refine_ls_hydrogen_treatment mixed
_refine_ls_matrix_type full
_refine_ls_number_parameters 405
_refine_ls_number_reflns 5477
_refine_ls_number_restraints 0
_refine_ls_restrained_S_all 1.046
_refine_ls_R_factor_all 0.0662
_refine_ls_R_factor_gt 0.0535
_refine_ls_shift/su_max 0.000
_refine_ls_shift/su_mean 0.000
_refine_ls_structure_factor_coef Fsqd
_refine_ls_weighting_details 'w=1/[\s^2^(Fo^2^)+(0.0829P)^2^+1.8346P] where P=(Fo^2^+2Fc^2^)/3'
_refine_ls_weighting_scheme calc
_refine_ls_wR_factor_gt 0.1481
_refine_ls_wR_factor_ref 0.1595
_reflns_Friedel_coverage 0.000
_reflns_number_gt 4506
_reflns_number_total 5477
_reflns_threshold_expression 'I > 2\s(I)'
_cod_data_source_file d4sc04361h2.cif
_cod_data_source_block ab_sp_dhnpv_auto
_cod_depositor_comments 'Adding full bibliography for 1573064--1573066.cif.'
_cod_database_code 1573066
_shelx_shelxl_version_number 2018/3
_shelx_space_group_comment
;
The symmetry employed for this shelxl refinement is uniquely defined
by the following loop, which should always be used as a source of
symmetry information in preference to the above space-group names.
They are only intended as comments.
;
_olex2_refinement_description
;
1.a Ternary CH refined with riding coordinates:
 C00M(H00M), C00Y(H00Y), C016(H016)
1.b Secondary CH2 refined with riding coordinates:
 C00Q(H00B,H00C), C00T(H00D,H00E), C00U(H00F,H00G), C00V(H00H,H00I), C00W(H00J,
 H00L), C015(H01G,H01H)
1.c Aromatic/amide H refined with riding coordinates:
 C00A(H00A), C00K(H00K), C00N(H00N), C00O(H00O), C00P(H00P), C00R(H00R),
 C00S(H00S), C00Z(H00Z), C010(H010), C013(H013), C014(H014)
1.d Idealised Me refined as rotating group:
 C011(H01A,H01B,H01C), C012(H01D,H01E,H01F), C017(H01I,H01J,H01K), C018(H01L,
 H01M,H01N)
1.e Idealised tetrahedral OH refined as rotating group:
 O004(H004)
;
_olex2_submission_special_instructions 'No special instructions were received'
_oxdiff_exptl_absorpt_empirical_details
;
Empirical correction (ABSPACK) includes:
- Absorption correction using spherical harmonics
- Frame scaling
;

loop_
_space_group_symop_operation_xyz
'x, y, z'
'-x, y+1/2, -z+1/2'
'-x, -y, -z'
'x, -y-1/2, z-1/2'

loop_
_atom_site_label
_atom_site_type_symbol
_atom_site_fract_x
_atom_site_fract_y
_atom_site_fract_z
_atom_site_U_iso_or_equiv
_atom_site_adp_type
_atom_site_occupancy
_atom_site_site_symmetry_order
_atom_site_calc_flag
_atom_site_refinement_flags_posn
_atom_site_refinement_flags_adp
_atom_site_refinement_flags_occupancy
_atom_site_disorder_assembly
_atom_site_disorder_group
O001 O 0.50732(12) 0.68609(11) 0.49690(7) 0.0340(3) Uani 1 1 d . . . . .
O002 O 0.40467(13) 0.68191(12) 0.35968(8) 0.0385(4) Uani 1 1 d . . . . .
O003 O 1.01078(14) 0.04688(12) 0.38904(8) 0.0420(4) Uani 1 1 d . . . . .
O004 O 0.55442(15) 0.88332(13) 0.55681(9) 0.0455(4) Uani 1 1 d . . . . .
H004 H 0.525670 0.850445 0.521624 0.068 Uiso 1 1 calc R U . . .
O005 O 0.85693(15) 0.13498(13) 0.32346(8) 0.0473(4) Uani 1 1 d . . . . .
N006 N 0.86276(15) 0.43535(14) 0.52713(10) 0.0378(4) Uani 1 1 d . . . . .
N007 N 0.81121(17) 0.11899(14) 0.63930(10) 0.0394(4) Uani 1 1 d . . . . .
O008 O 0.48622(19) 0.98996(15) 0.66199(10) 0.0621(5) Uani 1 1 d . . . . .
H008 H 0.486(3) 0.949(2) 0.6100(17) 0.074 Uiso 1 1 d . U . . .
C009 C 0.55801(17) 0.63590(16) 0.44947(11) 0.0316(5) Uani 1 1 d . . . . .
C00A C 0.77213(18) 0.71030(17) 0.55883(11) 0.0349(5) Uani 1 1 d . . . . .
H00A H 0.847645 0.703652 0.547069 0.042 Uiso 1 1 calc R U . . .
C00B C 0.66429(17) 0.59065(16) 0.47724(11) 0.0313(5) Uani 1 1 d . . . . .
C00C C 0.69331(17) 0.61839(16) 0.55241(11) 0.0323(5) Uani 1 1 d . . . . .
C00D C 0.94189(18) 0.20593(16) 0.52799(11) 0.0344(5) Uani 1 1 d . . . . .
C00E C 0.72744(17) 0.53737(16) 0.43587(11) 0.0331(5) Uani 1 1 d . . . . .
C00F C 0.96615(18) 0.11511(17) 0.42918(11) 0.0347(5) Uani 1 1 d . . . . .
C00G C 0.50900(18) 0.63190(16) 0.38029(11) 0.0333(5) Uani 1 1 d . . . . .
C00H C 0.97686(19) 0.21855(16) 0.60391(11) 0.0348(5) Uani 1 1 d . . . . .
C00I C 0.87494(19) 0.16802(18) 0.39009(11) 0.0363(5) Uani 1 1 d . . . . .
C00J C 0.85057(18) 0.26177(17) 0.48815(11) 0.0354(5) Uani 1 1 d . . . . .
C00K C 1.00147(18) 0.13191(17) 0.49769(11) 0.0347(5) Uani 1 1 d . . . . .
H00K H 1.064319 0.094756 0.524043 0.042 Uiso 1 1 calc R U . . .
C00L C 0.91448(19) 0.17511(17) 0.65062(12) 0.0372(5) Uani 1 1 d . . . . .
C00M C 0.56873(18) 0.64701(17) 0.56325(11) 0.0342(5) Uani 1 1 d . . . . .
H00M H 0.527229 0.585621 0.574827 0.041 Uiso 1 1 calc R U . . .
C00N C 0.56918(19) 0.57660(17) 0.33884(11) 0.0365(5) Uani 1 1 d . . . . .
H00N H 0.537589 0.570228 0.291367 0.044 Uiso 1 1 calc R U . . .
C00O C 0.81644(19) 0.24199(17) 0.41793(12) 0.0385(5) Uani 1 1 d . . . . .
H00O H 0.754543 0.278758 0.390399 0.046 Uiso 1 1 calc R U . . .
C00P C 1.0799(2) 0.26908(18) 0.63233(12) 0.0413(5) Uani 1 1 d . . . . .
H00P H 1.124792 0.299692 0.602730 0.050 Uiso 1 1 calc R U . . .
C00Q C 0.74610(19) 0.53423(17) 0.60129(11) 0.0375(5) Uani 1 1 d . . . . .
H00B H 0.688345 0.478791 0.597019 0.045 Uiso 1 1 calc R U . . .
H00C H 0.757136 0.559699 0.648729 0.045 Uiso 1 1 calc R U . . .
C00R C 0.67624(19) 0.53035(17) 0.36700(11) 0.0369(5) Uani 1 1 d . . . . .
H00R H 0.715543 0.492560 0.337799 0.044 Uiso 1 1 calc R U . . .
C00S C 0.74256(19) 0.79882(18) 0.57968(11) 0.0389(5) Uani 1 1 d . . . . .
H00S H 0.796035 0.852631 0.579075 0.047 Uiso 1 1 calc R U . . .
C00T C 0.84892(18) 0.49380(18) 0.46435(12) 0.0379(5) Uani 1 1 d . . . . .
H00D H 0.871677 0.450859 0.428573 0.046 Uiso 1 1 calc R U . . .
H00E H 0.905944 0.549820 0.472429 0.046 Uiso 1 1 calc R U . . .
C00U C 0.79140(19) 0.34438(17) 0.52068(12) 0.0383(5) Uani 1 1 d . . . . .
H00F H 0.712738 0.358251 0.492380 0.046 Uiso 1 1 calc R U . . .
H00G H 0.780102 0.322800 0.566485 0.046 Uiso 1 1 calc R U . . .
C00V C 0.8646(2) 0.49197(18) 0.58968(12) 0.0418(5) Uani 1 1 d . . . . .
H00H H 0.920047 0.548532 0.590254 0.050 Uiso 1 1 calc R U . . .
H00I H 0.896992 0.448253 0.628891 0.050 Uiso 1 1 calc R U . . .
C00W C 0.5677(2) 0.72503(19) 0.61788(12) 0.0413(5) Uani 1 1 d . . . . .
H00J H 0.606367 0.697407 0.662692 0.050 Uiso 1 1 calc R U . . .
H00L H 0.484940 0.741016 0.620384 0.050 Uiso 1 1 calc R U . . .
C00X C 0.9557(2) 0.17909(19) 0.72234(12) 0.0413(5) Uani 1 1 d . . . . .
C00Y C 0.6303(2) 0.81996(18) 0.60420(12) 0.0409(5) Uani 1 1 d . . . . .
H00Y H 0.651488 0.857052 0.648425 0.049 Uiso 1 1 calc R U . . .
C00Z C 0.7901(2) 0.08875(19) 0.70218(13) 0.0466(6) Uani 1 1 d . . . . .
H00Z H 0.724775 0.049149 0.708537 0.056 Uiso 1 1 calc R U . . .
C010 C 0.8748(2) 0.1231(2) 0.75328(13) 0.0479(6) Uani 1 1 d . . . . .
H010 H 0.879617 0.112138 0.800827 0.057 Uiso 1 1 calc R U . . .
C011 C 0.3441(2) 0.6664(2) 0.29107(12) 0.0463(6) Uani 1 1 d . . . . .
H01A H 0.393133 0.690494 0.259391 0.070 Uiso 1 1 calc R U . . .
H01B H 0.269379 0.703259 0.283255 0.070 Uiso 1 1 calc R U . . .
H01C H 0.328309 0.594948 0.283399 0.070 Uiso 1 1 calc R U . . .
C012 C 0.7368(2) 0.09316(19) 0.57469(13) 0.0445(6) Uani 1 1 d . . . . .
H01D H 0.698260 0.153587 0.553253 0.067 Uiso 1 1 calc R U . . .
H01E H 0.676670 0.045141 0.582460 0.067 Uiso 1 1 calc R U . . .
H01F H 0.785021 0.063253 0.544551 0.067 Uiso 1 1 calc R U . . .
C013 C 1.0598(2) 0.2315(2) 0.74842(13) 0.0485(6) Uani 1 1 d . . . . .
H013 H 1.088180 0.235884 0.796332 0.058 Uiso 1 1 calc R U . . .
C014 C 1.1200(2) 0.2764(2) 0.70343(13) 0.0485(6) Uani 1 1 d . . . . .
H014 H 1.189872 0.313055 0.720657 0.058 Uiso 1 1 calc R U . . .
C015 C 0.9384(2) 0.0551(2) 0.32233(12) 0.0462(6) Uani 1 1 d . . . . .
H01G H 0.988041 0.068823 0.288062 0.055 Uiso 1 1 calc R U . . .
H01H H 0.895266 -0.008262 0.309843 0.055 Uiso 1 1 calc R U . . .
C016 C 0.4345(2) 1.0874(2) 0.64484(14) 0.0521(6) Uani 1 1 d . . . . .
H016 H 0.490505 1.129126 0.624249 0.063 Uiso 1 1 calc R U . . .
C017 C 0.4196(3) 1.1329(2) 0.71084(14) 0.0568(7) Uani 1 1 d . . . . .
H01I H 0.361545 1.094334 0.729975 0.085 Uiso 1 1 calc R U . . .
H01J H 0.392075 1.202012 0.702989 0.085 Uiso 1 1 calc R U . . .
H01K H 0.495408 1.132333 0.742985 0.085 Uiso 1 1 calc R U . . .
C018 C 0.3220(3) 1.0779(3) 0.59535(15) 0.0677(8) Uani 1 1 d . . . . .
H01L H 0.336874 1.048423 0.552828 0.102 Uiso 1 1 calc R U . . .
H01M H 0.286399 1.144193 0.585815 0.102 Uiso 1 1 calc R U . . .
H01N H 0.267991 1.034835 0.614606 0.102 Uiso 1 1 calc R U . . .

loop_
_atom_site_aniso_label
_atom_site_aniso_U_11
_atom_site_aniso_U_22
_atom_site_aniso_U_33
_atom_site_aniso_U_23
_atom_site_aniso_U_13
_atom_site_aniso_U_12
O001 0.0277(7) 0.0355(8) 0.0392(8) -0.0012(6) 0.0072(6) 0.0024(6)
O002 0.0315(8) 0.0383(9) 0.0423(8) 0.0002(7) -0.0013(6) 0.0053(6)
O003 0.0432(9) 0.0426(9) 0.0401(8) -0.0041(7) 0.0078(7) 0.0065(7)
O004 0.0426(9) 0.0416(10) 0.0512(10) -0.0049(8) 0.0061(7) 0.0062(7)
O005 0.0467(9) 0.0535(11) 0.0392(9) 0.0009(8) 0.0017(7) 0.0047(8)
N006 0.0287(9) 0.0354(10) 0.0487(11) 0.0042(9) 0.0061(8) 0.0033(8)
N007 0.0384(10) 0.0356(10) 0.0470(11) 0.0000(9) 0.0153(8) -0.0008(8)
O008 0.0721(13) 0.0566(12) 0.0570(11) -0.0031(9) 0.0112(10) 0.0206(10)
C009 0.0265(10) 0.0271(11) 0.0414(11) -0.0023(9) 0.0074(8) -0.0001(8)
C00A 0.0274(10) 0.0367(12) 0.0395(11) 0.0024(10) 0.0034(8) -0.0032(9)
C00B 0.0261(10) 0.0288(11) 0.0388(11) 0.0024(9) 0.0062(8) -0.0023(8)
C00C 0.0271(10) 0.0323(11) 0.0374(11) 0.0002(9) 0.0060(8) -0.0002(8)
C00D 0.0280(10) 0.0318(11) 0.0441(12) 0.0051(9) 0.0085(9) 0.0004(9)
C00E 0.0263(10) 0.0301(11) 0.0441(12) 0.0021(9) 0.0098(8) 0.0006(8)
C00F 0.0301(10) 0.0322(12) 0.0429(12) 0.0017(9) 0.0096(9) -0.0003(9)
C00G 0.0280(10) 0.0290(11) 0.0415(11) 0.0019(9) 0.0033(8) -0.0014(8)
C00H 0.0321(11) 0.0303(11) 0.0424(12) 0.0018(9) 0.0080(9) 0.0048(9)
C00I 0.0339(11) 0.0385(12) 0.0364(11) 0.0024(9) 0.0063(9) -0.0039(9)
C00J 0.0286(10) 0.0335(12) 0.0449(12) 0.0052(10) 0.0088(9) 0.0013(9)
C00K 0.0291(10) 0.0333(12) 0.0415(11) 0.0022(9) 0.0061(8) 0.0033(9)
C00L 0.0364(11) 0.0306(12) 0.0465(12) 0.0007(10) 0.0123(9) 0.0056(9)
C00M 0.0301(11) 0.0349(12) 0.0383(11) 0.0037(9) 0.0087(9) -0.0007(9)
C00N 0.0369(11) 0.0349(12) 0.0371(11) -0.0007(9) 0.0060(9) -0.0018(9)
C00O 0.0280(10) 0.0396(13) 0.0465(12) 0.0085(10) 0.0037(9) 0.0026(9)
C00P 0.0340(11) 0.0401(13) 0.0493(13) -0.0002(11) 0.0070(10) 0.0019(10)
C00Q 0.0366(11) 0.0360(12) 0.0394(11) 0.0044(10) 0.0059(9) 0.0003(10)
C00R 0.0361(11) 0.0350(12) 0.0424(12) -0.0008(10) 0.0143(9) 0.0009(9)
C00S 0.0323(11) 0.0381(13) 0.0436(12) -0.0011(10) 0.0006(9) -0.0038(9)
C00T 0.0269(10) 0.0375(12) 0.0507(13) 0.0042(10) 0.0107(9) 0.0017(9)
C00U 0.0291(11) 0.0362(12) 0.0508(13) 0.0081(10) 0.0104(9) 0.0045(9)
C00V 0.0345(11) 0.0391(13) 0.0490(13) 0.0031(11) 0.0011(10) 0.0058(10)
C00W 0.0393(12) 0.0476(14) 0.0386(12) -0.0017(10) 0.0118(9) 0.0028(10)
C00X 0.0446(13) 0.0405(13) 0.0397(12) -0.0004(10) 0.0103(10) 0.0071(10)
C00Y 0.0415(12) 0.0394(13) 0.0402(12) -0.0055(10) 0.0041(9) 0.0002(10)
C00Z 0.0522(14) 0.0423(14) 0.0518(14) 0.0046(11) 0.0261(12) 0.0002(11)
C010 0.0551(15) 0.0511(15) 0.0411(12) 0.0022(11) 0.0183(11) 0.0035(12)
C011 0.0431(13) 0.0457(14) 0.0441(13) 0.0005(11) -0.0069(10) 0.0034(11)
C012 0.0398(12) 0.0412(14) 0.0541(14) 0.0007(11) 0.0134(11) -0.0064(10)
C013 0.0493(14) 0.0533(16) 0.0415(13) -0.0059(11) 0.0057(11) 0.0062(12)
C014 0.0382(12) 0.0517(16) 0.0535(14) -0.0067(12) 0.0036(11) -0.0012(11)
C015 0.0442(13) 0.0525(16) 0.0424(12) -0.0016(11) 0.0098(10) 0.0039(11)
C016 0.0565(15) 0.0447(15) 0.0594(16) -0.0020(12) 0.0215(13) 0.0014(12)
C017 0.0660(17) 0.0502(16) 0.0567(16) -0.0054(13) 0.0179(13) 0.0075(13)
C018 0.0649(18) 0.085(2) 0.0531(16) 0.0016(16) 0.0109(14) 0.0196(17)

loop_
_atom_type_symbol
_atom_type_description
_atom_type_scat_dispersion_real
_atom_type_scat_dispersion_imag
_atom_type_scat_source
C C 0.0181 0.0091 'International Tables Vol C Tables 4.2.6.8 and 6.1.1.4'
H H 0.0000 0.0000 'International Tables Vol C Tables 4.2.6.8 and 6.1.1.4'
N N 0.0311 0.0180 'International Tables Vol C Tables 4.2.6.8 and 6.1.1.4'
O O 0.0492 0.0322 'International Tables Vol C Tables 4.2.6.8 and 6.1.1.4'

loop_
_geom_angle_atom_site_label_1
_geom_angle_atom_site_label_2
_geom_angle_atom_site_label_3
_geom_angle
_geom_angle_site_symmetry_1
_geom_angle_site_symmetry_3
_geom_angle_publ_flag
C009 O001 C00M 104.40(15) . . ?
C00G O002 C011 117.18(17) . . ?
C00F O003 C015 105.79(17) . . ?
C00Y O004 H004 109.5 . . ?
C00I O005 C015 106.16(17) . . ?
C00T N006 C00U 113.85(18) . . ?
C00V N006 C00T 115.93(18) . . ?
C00V N006 C00U 115.04(18) . . ?
C00L N007 C012 128.13(19) . . ?
C00Z N007 C00L 107.9(2) . . ?
C00Z N007 C012 124.0(2) . . ?
C016 O008 H008 106.3(16) . . ?
O001 C009 C00B 113.56(18) . . ?
O001 C009 C00G 123.70(18) . . ?
C00B C009 C00G 122.7(2) . . ?
C00C C00A H00A 117.8 . . ?
C00S C00A H00A 117.8 . . ?
C00S C00A C00C 124.3(2) . . ?
C009 C00B C00C 107.32(18) . . ?
C009 C00B C00E 120.70(19) . . ?
C00E C00B C00C 131.82(18) . . ?
C00A C00C C00M 110.29(18) . . ?
C00A C00C C00Q 112.41(17) . . ?
C00B C00C C00A 107.18(17) . . ?
C00B C00C C00M 99.48(16) . . ?
C00B C00C C00Q 115.62(18) . . ?
C00Q C00C C00M 111.07(17) . . ?
C00J C00D C00H 122.5(2) . . ?
C00J C00D C00K 120.5(2) . . ?
C00K C00D C00H 117.00(19) . . ?
C00B C00E C00T 121.54(19) . . ?
C00R C00E C00B 116.53(19) . . ?
C00R C00E C00T 121.86(19) . . ?
O003 C00F C00I 110.02(19) . . ?
C00K C00F O003 128.07(19) . . ?
C00K C00F C00I 121.9(2) . . ?
O002 C00G C009 116.47(19) . . ?
O002 C00G C00N 126.36(19) . . ?
C009 C00G C00N 117.15(19) . . ?
C00L C00H C00D 123.3(2) . . ?
C00P C00H C00D 120.6(2) . . ?
C00P C00H C00L 116.0(2) . . ?
O005 C00I C00F 109.7(2) . . ?
C00O C00I O005 128.8(2) . . ?
C00O C00I C00F 121.5(2) . . ?
C00D C00J C00U 119.9(2) . . ?
C00O C00J C00D 119.9(2) . . ?
C00O C00J C00U 120.19(19) . . ?
C00D C00K H00K 121.0 . . ?
C00F C00K C00D 117.9(2) . . ?
C00F C00K H00K 121.0 . . ?
N007 C00L C00H 130.4(2) . . ?
N007 C00L C00X 107.1(2) . . ?
C00H C00L C00X 122.4(2) . . ?
O001 C00M C00C 105.24(16) . . ?
O001 C00M H00M 109.3 . . ?
O001 C00M C00W 109.47(18) . . ?
C00C C00M H00M 109.3 . . ?
C00W C00M C00C 114.19(18) . . ?
C00W C00M H00M 109.3 . . ?
C00G C00N H00N 120.0 . . ?
C00G C00N C00R 120.1(2) . . ?
C00R C00N H00N 120.0 . . ?
C00I C00O C00J 118.2(2) . . ?
C00I C00O H00O 120.9 . . ?
C00J C00O H00O 120.9 . . ?
C00H C00P H00P 118.9 . . ?
C00H C00P C014 122.2(2) . . ?
C014 C00P H00P 118.9 . . ?
C00C C00Q H00B 108.4 . . ?
C00C C00Q H00C 108.4 . . ?
C00C C00Q C00V 115.43(18) . . ?
H00B C00Q H00C 107.5 . . ?
C00V C00Q H00B 108.4 . . ?
C00V C00Q H00C 108.4 . . ?
C00E C00R C00N 122.8(2) . . ?
C00E C00R H00R 118.6 . . ?
C00N C00R H00R 118.6 . . ?
C00A C00S H00S 117.8 . . ?
C00A C00S C00Y 124.4(2) . . ?
C00Y C00S H00S 117.8 . . ?
N006 C00T C00E 117.72(18) . . ?
N006 C00T H00D 107.9 . . ?
N006 C00T H00E 107.9 . . ?
C00E C00T H00D 107.9 . . ?
C00E C00T H00E 107.9 . . ?
H00D C00T H00E 107.2 . . ?
N006 C00U C00J 110.65(17) . . ?
N006 C00U H00F 109.5 . . ?
N006 C00U H00G 109.5 . . ?
C00J C00U H00F 109.5 . . ?
C00J C00U H00G 109.5 . . ?
H00F C00U H00G 108.1 . . ?
N006 C00V C00Q 116.99(18) . . ?
N006 C00V H00H 108.0 . . ?
N006 C00V H00I 108.0 . . ?
C00Q C00V H00H 108.0 . . ?
C00Q C00V H00I 108.0 . . ?
H00H C00V H00I 107.3 . . ?
C00M C00W H00J 109.1 . . ?
C00M C00W H00L 109.1 . . ?
C00M C00W C00Y 112.31(18) . . ?
H00J C00W H00L 107.9 . . ?
C00Y C00W H00J 109.1 . . ?
C00Y C00W H00L 109.1 . . ?
C00L C00X C010 107.2(2) . . ?
C013 C00X C00L 119.3(2) . . ?
C013 C00X C010 133.5(2) . . ?
O004 C00Y C00S 110.72(19) . . ?
O004 C00Y C00W 111.22(19) . . ?
O004 C00Y H00Y 107.6 . . ?
C00S C00Y C00W 112.0(2) . . ?
C00S C00Y H00Y 107.6 . . ?
C00W C00Y H00Y 107.6 . . ?
N007 C00Z H00Z 124.6 . . ?
C010 C00Z N007 110.8(2) . . ?
C010 C00Z H00Z 124.6 . . ?
C00X C010 H010 126.5 . . ?
C00Z C010 C00X 107.0(2) . . ?
C00Z C010 H010 126.5 . . ?
O002 C011 H01A 109.5 . . ?
O002 C011 H01B 109.5 . . ?
O002 C011 H01C 109.5 . . ?
H01A C011 H01B 109.5 . . ?
H01A C011 H01C 109.5 . . ?
H01B C011 H01C 109.5 . . ?
N007 C012 H01D 109.5 . . ?
N007 C012 H01E 109.5 . . ?
N007 C012 H01F 109.5 . . ?
H01D C012 H01E 109.5 . . ?
H01D C012 H01F 109.5 . . ?
H01E C012 H01F 109.5 . . ?
C00X C013 H013 120.6 . . ?
C014 C013 C00X 118.8(2) . . ?
C014 C013 H013 120.6 . . ?
C00P C014 H014 119.4 . . ?
C013 C014 C00P 121.1(2) . . ?
C013 C014 H014 119.4 . . ?
O003 C015 H01G 110.1 . . ?
O003 C015 H01H 110.1 . . ?
O005 C015 O003 108.13(18) . . ?
O005 C015 H01G 110.1 . . ?
O005 C015 H01H 110.1 . . ?
H01G C015 H01H 108.4 . . ?
O008 C016 H016 109.2 . . ?
O008 C016 C017 105.8(2) . . ?
O008 C016 C018 110.5(2) . . ?
C017 C016 H016 109.2 . . ?
C018 C016 H016 109.2 . . ?
C018 C016 C017 112.8(2) . . ?
C016 C017 H01I 109.5 . . ?
C016 C017 H01J 109.5 . . ?
C016 C017 H01K 109.5 . . ?
H01I C017 H01J 109.5 . . ?
H01I C017 H01K 109.5 . . ?
H01J C017 H01K 109.5 . . ?
C016 C018 H01L 109.5 . . ?
C016 C018 H01M 109.5 . . ?
C016 C018 H01N 109.5 . . ?
H01L C018 H01M 109.5 . . ?
H01L C018 H01N 109.5 . . ?
H01M C018 H01N 109.5 . . ?

loop_
_geom_bond_atom_site_label_1
_geom_bond_atom_site_label_2
_geom_bond_distance
_geom_bond_site_symmetry_2
_geom_bond_publ_flag
O001 C009 1.379(3) . ?
O001 C00M 1.471(2) . ?
O002 C00G 1.370(3) . ?
O002 C011 1.426(3) . ?
O003 C00F 1.378(3) . ?
O003 C015 1.432(3) . ?
O004 H004 0.8400 . ?
O004 C00Y 1.435(3) . ?
O005 C00I 1.377(3) . ?
O005 C015 1.427(3) . ?
N006 C00T 1.458(3) . ?
N006 C00U 1.461(3) . ?
N006 C00V 1.455(3) . ?
N007 C00L 1.390(3) . ?
N007 C00Z 1.383(3) . ?
N007 C012 1.445(3) . ?
O008 H008 1.17(3) . ?
O008 C016 1.447(3) . ?
C009 C00B 1.385(3) . ?
C009 C00G 1.387(3) . ?
C00A H00A 0.9500 . ?
C00A C00C 1.520(3) . ?
C00A C00S 1.321(3) . ?
C00B C00C 1.517(3) . ?
C00B C00E 1.397(3) . ?
C00C C00M 1.544(3) . ?
C00C C00Q 1.536(3) . ?
C00D C00H 1.499(3) . ?
C00D C00J 1.406(3) . ?
C00D C00K 1.407(3) . ?
C00E C00R 1.389(3) . ?
C00E C00T 1.524(3) . ?
C00F C00I 1.379(3) . ?
C00F C00K 1.366(3) . ?
C00G C00N 1.391(3) . ?
C00H C00L 1.408(3) . ?
C00H C00P 1.391(3) . ?
C00I C00O 1.374(3) . ?
C00J C00O 1.404(3) . ?
C00J C00U 1.510(3) . ?
C00K H00K 0.9500 . ?
C00L C00X 1.418(3) . ?
C00M H00M 1.0000 . ?
C00M C00W 1.510(3) . ?
C00N H00N 0.9500 . ?
C00N C00R 1.400(3) . ?
C00O H00O 0.9500 . ?
C00P H00P 0.9500 . ?
C00P C014 1.407(3) . ?
C00Q H00B 0.9900 . ?
C00Q H00C 0.9900 . ?
C00Q C00V 1.539(3) . ?
C00R H00R 0.9500 . ?
C00S H00S 0.9500 . ?
C00S C00Y 1.498(3) . ?
C00T H00D 0.9900 . ?
C00T H00E 0.9900 . ?
C00U H00F 0.9900 . ?
C00U H00G 0.9900 . ?
C00V H00H 0.9900 . ?
C00V H00I 0.9900 . ?
C00W H00J 0.9900 . ?
C00W H00L 0.9900 . ?
C00W C00Y 1.512(3) . ?
C00X C010 1.427(4) . ?
C00X C013 1.402(4) . ?
C00Y H00Y 1.0000 . ?
C00Z H00Z 0.9500 . ?
C00Z C010 1.349(4) . ?
C010 H010 0.9500 . ?
C011 H01A 0.9800 . ?
C011 H01B 0.9800 . ?
C011 H01C 0.9800 . ?
C012 H01D 0.9800 . ?
C012 H01E 0.9800 . ?
C012 H01F 0.9800 . ?
C013 H013 0.9500 . ?
C013 C014 1.375(4) . ?
C014 H014 0.9500 . ?
C015 H01G 0.9900 . ?
C015 H01H 0.9900 . ?
C016 H016 1.0000 . ?
C016 C017 1.489(4) . ?
C016 C018 1.478(4) . ?
C017 H01I 0.9800 . ?
C017 H01J 0.9800 . ?
C017 H01K 0.9800 . ?
C018 H01L 0.9800 . ?
C018 H01M 0.9800 . ?
C018 H01N 0.9800 . ?

loop_
_geom_torsion_atom_site_label_1
_geom_torsion_atom_site_label_2
_geom_torsion_atom_site_label_3
_geom_torsion_atom_site_label_4
_geom_torsion
_geom_torsion_site_symmetry_1
_geom_torsion_site_symmetry_2
_geom_torsion_site_symmetry_3
_geom_torsion_site_symmetry_4
_geom_torsion_publ_flag
O001 C009 C00B C00C -3.6(2) . . . . ?
O001 C009 C00B C00E -179.53(18) . . . . ?
O001 C009 C00G O002 0.4(3) . . . . ?
O001 C009 C00G C00N -178.72(19) . . . . ?
O001 C00M C00W C00Y -61.0(2) . . . . ?
O002 C00G C00N C00R 179.2(2) . . . . ?
O003 C00F C00I O005 0.6(3) . . . . ?
O003 C00F C00I C00O -179.0(2) . . . . ?
O003 C00F C00K C00D -179.7(2) . . . . ?
O005 C00I C00O C00J 179.5(2) . . . . ?
N007 C00L C00X C010 0.5(3) . . . . ?
N007 C00L C00X C013 179.9(2) . . . . ?
N007 C00Z C010 C00X 0.1(3) . . . . ?
C009 O001 C00M C00C 29.6(2) . . . . ?
C009 O001 C00M C00W 152.73(17) . . . . ?
C009 C00B C00C C00A -93.9(2) . . . . ?
C009 C00B C00C C00M 20.9(2) . . . . ?
C009 C00B C00C C00Q 139.85(19) . . . . ?
C009 C00B C00E C00R -1.8(3) . . . . ?
C009 C00B C00E C00T 175.2(2) . . . . ?
C009 C00G C00N C00R -1.8(3) . . . . ?
C00A C00C C00M O001 82.0(2) . . . . ?
C00A C00C C00M C00W -38.1(2) . . . . ?
C00A C00C C00Q C00V -62.2(3) . . . . ?
C00A C00S C00Y O004 -111.6(3) . . . . ?
C00A C00S C00Y C00W 13.1(3) . . . . ?
C00B C009 C00G O002 -178.61(19) . . . . ?
C00B C009 C00G C00N 2.3(3) . . . . ?
C00B C00C C00M O001 -30.4(2) . . . . ?
C00B C00C C00M C00W -150.47(18) . . . . ?
C00B C00C C00Q C00V 61.3(3) . . . . ?
C00B C00E C00R C00N 2.3(3) . . . . ?
C00B C00E C00T N006 49.2(3) . . . . ?
C00C C00A C00S C00Y 4.0(4) . . . . ?
C00C C00B C00E C00R -176.6(2) . . . . ?
C00C C00B C00E C00T 0.5(4) . . . . ?
C00C C00M C00W C00Y 56.7(3) . . . . ?
C00C C00Q C00V N006 -68.5(3) . . . . ?
C00D C00H C00L N007 -3.3(4) . . . . ?
C00D C00H C00L C00X 173.2(2) . . . . ?
C00D C00H C00P C014 -175.5(2) . . . . ?
C00D C00J C00O C00I -0.4(3) . . . . ?
C00D C00J C00U N006 80.6(2) . . . . ?
C00E C00B C00C C00A 81.3(3) . . . . ?
C00E C00B C00C C00M -163.8(2) . . . . ?
C00E C00B C00C C00Q -44.9(3) . . . . ?
C00F O003 C015 O005 4.5(2) . . . . ?
C00F C00I C00O C00J -1.0(3) . . . . ?
C00G C009 C00B C00C 175.44(19) . . . . ?
C00G C009 C00B C00E -0.5(3) . . . . ?
C00G C00N C00R C00E -0.4(3) . . . . ?
C00H C00D C00J C00O -175.7(2) . . . . ?
C00H C00D C00J C00U 5.7(3) . . . . ?
C00H C00D C00K C00F 176.19(19) . . . . ?
C00H C00L C00X C010 -176.7(2) . . . . ?
C00H C00L C00X C013 2.7(3) . . . . ?
C00H C00P C014 C013 1.5(4) . . . . ?
C00I O005 C015 O003 -4.2(2) . . . . ?
C00I C00F C00K C00D -0.2(3) . . . . ?
C00J C00D C00H C00L 79.7(3) . . . . ?
C00J C00D C00H C00P -105.0(3) . . . . ?
C00J C00D C00K C00F -1.3(3) . . . . ?
C00K C00D C00H C00L -97.7(3) . . . . ?
C00K C00D C00H C00P 77.6(3) . . . . ?
C00K C00D C00J C00O 1.6(3) . . . . ?
C00K C00D C00J C00U -177.0(2) . . . . ?
C00K C00F C00I O005 -179.1(2) . . . . ?
C00K C00F C00I C00O 1.4(3) . . . . ?
C00L N007 C00Z C010 0.2(3) . . . . ?
C00L C00H C00P C014 0.1(3) . . . . ?
C00L C00X C010 C00Z -0.4(3) . . . . ?
C00L C00X C013 C014 -1.0(4) . . . . ?
C00M O001 C009 C00B -16.6(2) . . . . ?
C00M O001 C009 C00G 164.3(2) . . . . ?
C00M C00C C00Q C00V 173.69(18) . . . . ?
C00M C00W C00Y O004 82.3(2) . . . . ?
C00M C00W C00Y C00S -42.2(3) . . . . ?
C00O C00J C00U N006 -98.0(2) . . . . ?
C00P C00H C00L N007 -178.8(2) . . . . ?
C00P C00H C00L C00X -2.2(3) . . . . ?
C00Q C00C C00M O001 -152.68(17) . . . . ?
C00Q C00C C00M C00W 87.2(2) . . . . ?
C00R C00E C00T N006 -133.9(2) . . . . ?
C00S C00A C00C C00B 115.7(2) . . . . ?
C00S C00A C00C C00M 8.3(3) . . . . ?
C00S C00A C00C C00Q -116.2(2) . . . . ?
C00T N006 C00U C00J 80.9(2) . . . . ?
C00T N006 C00V C00Q 74.1(3) . . . . ?
C00T C00E C00R C00N -174.8(2) . . . . ?
C00U N006 C00T C00E 63.2(3) . . . . ?
C00U N006 C00V C00Q -62.3(3) . . . . ?
C00U C00J C00O C00I 178.2(2) . . . . ?
C00V N006 C00T C00E -73.7(3) . . . . ?
C00V N006 C00U C00J -141.84(19) . . . . ?
C00X C013 C014 C00P -1.1(4) . . . . ?
C00Z N007 C00L C00H 176.5(2) . . . . ?
C00Z N007 C00L C00X -0.4(2) . . . . ?
C010 C00X C013 C014 178.3(3) . . . . ?
C011 O002 C00G C009 -170.8(2) . . . . ?
C011 O002 C00G C00N 8.1(3) . . . . ?
C012 N007 C00L C00H -2.6(4) . . . . ?
C012 N007 C00L C00X -179.5(2) . . . . ?
C012 N007 C00Z C010 179.3(2) . . . . ?
C013 C00X C010 C00Z -179.7(3) . . . . ?
C015 O003 C00F C00I -3.2(2) . . . . ?
C015 O003 C00F C00K 176.4(2) . . . . ?
C015 O005 C00I C00F 2.3(2) . . . . ?
C015 O005 C00I C00O -178.2(2) . . . . ?
